data_2231740
loop_
_publ_author_name
'Necefo\(glu, Hacali'
'\"Ozbek, F\"ureya Elif'
'\"Ozt\"urk, Vijdan'
'Ad\?ig\"uzel, Vedat'
'H\"okelek, Tuncer'

_publ_section_title
;
 Diaquabis(4-bromobenzoato-\k<i>O</i>)bis(<i>N</i>,<i>N</i>-diethylnicotinamide-\k<i>N</i>^1^)manganese(II)
;
_journal_coeditor_code XU5285
_journal_issue 9
_journal_name_full 'Acta Crystallographica Section E'
_journal_page_first m1209
_journal_page_last m1210
_journal_paper_doi 10.1107/S1600536811031412
_journal_volume 67
_journal_year 2011
_chemical_formula_iupac '[Mn (C7 H4 Br O2)2 (C10 H14 N2 O)2 (H2 O)2]'
_chemical_formula_moiety 'C34 H40 Br2 Mn N4 O8'
_chemical_formula_sum 'C34 H40 Br2 Mn N4 O8'
_chemical_formula_weight 847.46
_chemical_name_systematic
;
Diaquabis(4-bromobenzoato-\k<i>O</i>)bis(<i>N</i>,<i>N</i>-
diethylnicotinamide-\k<i>N</i>^1^)manganese(II)
;
_space_group_IT_number 2
_symmetry_cell_setting triclinic
_symmetry_space_group_name_Hall '-P 1'
_symmetry_space_group_name_H-M 'P -1'
_atom_sites_solution_hydrogens geom
_atom_sites_solution_primary direct
_atom_sites_solution_secondary difmap
_audit_creation_method SHELXL-97
_cell_angle_alpha 83.970(3)
_cell_angle_beta 79.529(3)
_cell_angle_gamma 68.031(2)
_cell_formula_units_Z 1
_cell_length_a 7.2939(2)
_cell_length_b 8.5130(2)
_cell_length_c 16.1252(4)
_cell_measurement_reflns_used 9256
_cell_measurement_temperature 100(2)
_cell_measurement_theta_max 28.52
_cell_measurement_theta_min 2.57
_cell_volume 912.34(4)
_computing_cell_refinement 'SAINT (Bruker, 2007)'
_computing_data_collection 'APEX2 (Bruker, 2007)'
_computing_data_reduction 'SAINT (Bruker, 2007)'
_computing_molecular_graphics 'ORTEP-3 for Windows (Farrugia, 1997)'
_computing_publication_material 'WinGX (Farrugia, 1999) and PLATON (Spek, 2009)'
_computing_structure_refinement 'SHELXL97 (Sheldrick, 2008)'
_computing_structure_solution 'SHELXS97 (Sheldrick, 2008)'
_diffrn_ambient_temperature 100(2)
_diffrn_measured_fraction_theta_full 0.981
_diffrn_measured_fraction_theta_max 0.981
_diffrn_measurement_device_type 'Bruker Kappa APEXII CCD area-detector'
_diffrn_measurement_method '\f and \w'
_diffrn_radiation_monochromator graphite
_diffrn_radiation_source 'fine-focus sealed tube'
_diffrn_radiation_type MoK\a
_diffrn_radiation_wavelength 0.71073
_diffrn_reflns_av_R_equivalents 0.0293
_diffrn_reflns_av_sigmaI/netI 0.0280
_diffrn_reflns_limit_h_max 8
_diffrn_reflns_limit_h_min -9
_diffrn_reflns_limit_k_max 11
_diffrn_reflns_limit_k_min -11
_diffrn_reflns_limit_l_max 21
_diffrn_reflns_limit_l_min -21
_diffrn_reflns_number 16194
_diffrn_reflns_theta_full 28.66
_diffrn_reflns_theta_max 28.66
_diffrn_reflns_theta_min 2.57
_exptl_absorpt_coefficient_mu 2.606
_exptl_absorpt_correction_T_max 0.594
_exptl_absorpt_correction_T_min 0.462
_exptl_absorpt_correction_type multi-scan
_exptl_absorpt_process_details '(SADABS; Bruker, 2005)'
_exptl_crystal_colour colorless
_exptl_crystal_density_diffrn 1.542
_exptl_crystal_density_method 'not measured'
_exptl_crystal_description block
_exptl_crystal_F_000 431
_exptl_crystal_size_max 0.35
_exptl_crystal_size_mid 0.25
_exptl_crystal_size_min 0.20
_refine_diff_density_max 0.421
_refine_diff_density_min -0.389
_refine_ls_extinction_method none
_refine_ls_goodness_of_fit_ref 1.087
_refine_ls_hydrogen_treatment mixed
_refine_ls_matrix_type full
_refine_ls_number_parameters 233
_refine_ls_number_reflns 4616
_refine_ls_number_restraints 2
_refine_ls_restrained_S_all 1.087
_refine_ls_R_factor_all 0.0306
_refine_ls_R_factor_gt 0.0256
_refine_ls_shift/su_max 0.001
_refine_ls_shift/su_mean 0.000
_refine_ls_structure_factor_coef Fsqd
_refine_ls_weighting_details 'calc w=1/[\s^2^(Fo^2^)+(0.0308P)^2^+0.6418P] where P=(Fo^2^+2Fc^2^)/3'
_refine_ls_weighting_scheme calc
_refine_ls_wR_factor_gt 0.0690
_refine_ls_wR_factor_ref 0.0727
_reflns_number_gt 4127
_reflns_number_total 4616
_reflns_threshold_expression I>2\s(I)
_cod_data_source_file xu5285.cif
_cod_data_source_block I
_cod_database_code 2231740
_cod_database_fobs_code 2231740

loop_
_symmetry_equiv_pos_as_xyz
'x, y, z'
'-x, -y, -z'

loop_
_atom_site_type_symbol
_atom_site_label
_atom_site_fract_x
_atom_site_fract_y
_atom_site_fract_z
_atom_site_U_iso_or_equiv
_atom_site_adp_type
_atom_site_calc_flag
_atom_site_refinement_flags
_atom_site_occupancy
_atom_site_symmetry_multiplicity
Br Br1 -0.75487(3) -0.83337(3) 0.028844(11) 0.02549(7) Uani d . 1 1
Mn Mn1 -1.5000 -1.0000 0.5000 0.01072(8) Uani d S 1 2
O O1 -1.38994(18) -0.87032(15) 0.39214(7) 0.0149(2) Uani d . 1 1
O O2 -1.58179(18) -0.86624(16) 0.29746(8) 0.0162(2) Uani d . 1 1
O O3 -2.33701(19) -0.67456(16) 0.62449(8) 0.0180(3) Uani d . 1 1
O O4 -1.73146(19) -1.01296(16) 0.43251(8) 0.0164(2) Uani d D 1 1
H H41 -1.695(5) -0.972(4) 0.3842(14) 0.061(10) Uiso d D 1 1
H H42 -1.724(4) -1.107(2) 0.4215(17) 0.039(7) Uiso d D 1 1
N N1 -1.7301(2) -0.75479(18) 0.55238(9) 0.0135(3) Uani d . 1 1
N N2 -2.3337(2) -0.57656(18) 0.74841(9) 0.0154(3) Uani d . 1 1
C C1 -1.4231(3) -0.8666(2) 0.31747(10) 0.0132(3) Uani d . 1 1
C C2 -1.2580(3) -0.8627(2) 0.24697(10) 0.0122(3) Uani d . 1 1
C C3 -1.2803(3) -0.8670(2) 0.16323(11) 0.0156(3) Uani d . 1 1
H H3 -1.3960 -0.8757 0.1511 0.019 Uiso calc R 1 1
C C4 -1.1308(3) -0.8583(2) 0.09777(11) 0.0167(3) Uani d . 1 1
H H4 -1.1453 -0.8606 0.0418 0.020 Uiso calc R 1 1
C C5 -0.9600(3) -0.8463(2) 0.11768(11) 0.0159(3) Uani d . 1 1
C C6 -0.9306(3) -0.8470(2) 0.20023(11) 0.0158(3) Uani d . 1 1
H H6 -0.8128 -0.8420 0.2121 0.019 Uiso calc R 1 1
C C7 -1.0816(3) -0.8554(2) 0.26481(10) 0.0145(3) Uani d . 1 1
H H7 -1.0647 -0.8561 0.3207 0.017 Uiso calc R 1 1
C C8 -1.7011(3) -0.6072(2) 0.54066(10) 0.0142(3) Uani d . 1 1
H H8 -1.5813 -0.6055 0.5095 0.017 Uiso calc R 1 1
C C9 -1.8416(3) -0.4569(2) 0.57292(11) 0.0158(3) Uani d . 1 1
H H9 -1.8164 -0.3567 0.5635 0.019 Uiso calc R 1 1
C C10 -2.0201(3) -0.4589(2) 0.61946(11) 0.0148(3) Uani d . 1 1
H H10 -2.1162 -0.3603 0.6426 0.018 Uiso calc R 1 1
C C11 -2.0531(3) -0.6112(2) 0.63100(10) 0.0131(3) Uani d . 1 1
C C12 -1.9050(3) -0.7549(2) 0.59574(10) 0.0137(3) Uani d . 1 1
H H12 -1.9281 -0.8561 0.6025 0.016 Uiso calc R 1 1
C C13 -2.2514(3) -0.6235(2) 0.66923(11) 0.0138(3) Uani d . 1 1
C C14 -2.5372(3) -0.5766(2) 0.77833(12) 0.0203(4) Uani d . 1 1
H H14A -2.6183 -0.5272 0.7341 0.024 Uiso calc R 1 1
H H14B -2.5964 -0.5054 0.8266 0.024 Uiso calc R 1 1
C C15 -2.5430(3) -0.7523(2) 0.80336(13) 0.0261(4) Uani d . 1 1
H H15A -2.6787 -0.7433 0.8232 0.039 Uiso calc R 1 1
H H15B -2.4636 -0.8021 0.8474 0.039 Uiso calc R 1 1
H H15C -2.4902 -0.8223 0.7553 0.039 Uiso calc R 1 1
C C16 -2.2354(3) -0.5264(2) 0.80695(11) 0.0192(4) Uani d . 1 1
H H16A -2.3176 -0.4126 0.8246 0.023 Uiso calc R 1 1
H H16B -2.1082 -0.5237 0.7775 0.023 Uiso calc R 1 1
C C17 -2.1988(4) -0.6441(3) 0.88473(14) 0.0370(5) Uani d . 1 1
H H17A -2.1306 -0.6066 0.9195 0.056 Uiso calc R 1 1
H H17B -2.1182 -0.7572 0.8678 0.056 Uiso calc R 1 1
H H17C -2.3246 -0.6427 0.9160 0.056 Uiso calc R 1 1

loop_
_atom_site_aniso_label
_atom_site_aniso_U_11
_atom_site_aniso_U_22
_atom_site_aniso_U_33
_atom_site_aniso_U_12
_atom_site_aniso_U_13
_atom_site_aniso_U_23
Br1 0.02017(11) 0.04066(12) 0.01687(10) -0.01507(9) 0.00437(7) -0.00377(8)
Mn1 0.00970(17) 0.01062(15) 0.01099(16) -0.00281(13) -0.00032(13) -0.00241(12)
O1 0.0165(6) 0.0158(6) 0.0132(5) -0.0070(5) -0.0006(5) -0.0021(4)
O2 0.0120(6) 0.0194(6) 0.0172(6) -0.0056(5) -0.0026(5) -0.0003(5)
O3 0.0163(6) 0.0198(6) 0.0203(6) -0.0083(5) -0.0027(5) -0.0043(5)
O4 0.0175(6) 0.0174(6) 0.0167(6) -0.0085(5) -0.0031(5) -0.0022(5)
N1 0.0128(7) 0.0138(6) 0.0136(6) -0.0042(5) -0.0019(5) -0.0025(5)
N2 0.0155(7) 0.0146(6) 0.0152(7) -0.0055(6) 0.0013(6) -0.0024(5)
C1 0.0151(8) 0.0084(7) 0.0138(7) -0.0024(6) 0.0003(6) -0.0022(5)
C2 0.0121(8) 0.0104(7) 0.0130(7) -0.0026(6) -0.0011(6) -0.0021(6)
C3 0.0140(8) 0.0174(8) 0.0158(8) -0.0056(7) -0.0024(6) -0.0022(6)
C4 0.0183(9) 0.0187(8) 0.0124(7) -0.0057(7) -0.0014(7) -0.0030(6)
C5 0.0142(8) 0.0176(8) 0.0151(8) -0.0061(7) 0.0018(6) -0.0023(6)
C6 0.0126(8) 0.0178(8) 0.0181(8) -0.0065(7) -0.0031(6) -0.0009(6)
C7 0.0179(9) 0.0138(7) 0.0125(7) -0.0062(7) -0.0022(6) -0.0019(6)
C8 0.0126(8) 0.0157(7) 0.0150(7) -0.0063(6) -0.0014(6) -0.0011(6)
C9 0.0188(9) 0.0133(7) 0.0172(8) -0.0076(7) -0.0028(7) -0.0017(6)
C10 0.0158(8) 0.0112(7) 0.0155(7) -0.0026(6) -0.0009(6) -0.0040(6)
C11 0.0129(8) 0.0154(7) 0.0114(7) -0.0053(6) -0.0019(6) -0.0020(6)
C12 0.0141(8) 0.0120(7) 0.0150(7) -0.0048(6) -0.0019(6) -0.0014(6)
C13 0.0132(8) 0.0095(7) 0.0165(8) -0.0021(6) -0.0008(6) -0.0016(6)
C14 0.0173(9) 0.0177(8) 0.0233(9) -0.0068(7) 0.0066(7) -0.0053(7)
C15 0.0253(10) 0.0219(9) 0.0304(10) -0.0119(8) 0.0064(8) -0.0034(8)
C16 0.0248(10) 0.0197(8) 0.0146(8) -0.0098(7) -0.0015(7) -0.0034(6)
C17 0.0505(15) 0.0392(12) 0.0281(11) -0.0209(11) -0.0191(11) 0.0106(9)

loop_
_atom_type_symbol
_atom_type_description
_atom_type_scat_dispersion_real
_atom_type_scat_dispersion_imag
_atom_type_scat_source
C C 0.0030 0.0020 'International Tables Vol C Tables 4.2.6.8 and 6.1.1.4'
H H 0.0000 0.0000 'International Tables Vol C Tables 4.2.6.8 and 6.1.1.4'
Br Br -0.2900 2.4600 'International Tables Vol C Tables 4.2.6.8 and 6.1.1.4'
Mn Mn 0.3370 0.7280 'International Tables Vol C Tables 4.2.6.8 and 6.1.1.4'
N N 0.0060 0.0030 'International Tables Vol C Tables 4.2.6.8 and 6.1.1.4'
O O 0.0110 0.0060 'International Tables Vol C Tables 4.2.6.8 and 6.1.1.4'

loop_
_geom_angle_atom_site_label_1
_geom_angle_atom_site_label_2
_geom_angle_atom_site_label_3
_geom_angle_site_symmetry_1
_geom_angle_site_symmetry_3
_geom_angle
O1 Mn1 O1 2_236 . 180.0000(10)
O1 Mn1 O4 . . 90.55(5)
O1 Mn1 O4 2_236 . 89.45(5)
O1 Mn1 O4 . 2_236 89.45(5)
O1 Mn1 O4 2_236 2_236 90.55(5)
O4 Mn1 O4 . 2_236 180.00(5)
O1 Mn1 N1 . . 92.44(5)
O1 Mn1 N1 2_236 . 87.56(5)
O1 Mn1 N1 . 2_236 87.56(5)
O1 Mn1 N1 2_236 2_236 92.44(5)
O4 Mn1 N1 . . 87.02(5)
O4 Mn1 N1 2_236 . 92.98(5)
O4 Mn1 N1 . 2_236 92.98(5)
O4 Mn1 N1 2_236 2_236 87.02(5)
N1 Mn1 N1 . 2_236 180.0
C1 O1 Mn1 . . 125.95(11)
Mn1 O4 H41 . . 98(2)
Mn1 O4 H42 . . 118(2)
H42 O4 H41 . . 103(3)
C8 N1 Mn1 . . 122.84(11)
C12 N1 Mn1 . . 119.21(11)
C12 N1 C8 . . 117.93(15)
C13 N2 C14 . . 117.30(15)
C13 N2 C16 . . 124.64(15)
C16 N2 C14 . . 118.06(14)
O1 C1 C2 . . 117.11(15)
O2 C1 O1 . . 125.40(15)
O2 C1 C2 . . 117.49(14)
C3 C2 C1 . . 120.22(15)
C7 C2 C1 . . 120.33(15)
C7 C2 C3 . . 119.45(15)
C2 C3 H3 . . 119.8
C4 C3 C2 . . 120.44(16)
C4 C3 H3 . . 119.8
C3 C4 H4 . . 120.7
C5 C4 C3 . . 118.55(16)
C5 C4 H4 . . 120.7
C4 C5 Br1 . . 119.00(13)
C4 C5 C6 . . 122.43(16)
C6 C5 Br1 . . 118.55(13)
C5 C6 C7 . . 118.23(16)
C5 C6 H6 . . 120.9
C7 C6 H6 . . 120.9
C2 C7 H7 . . 119.6
C6 C7 C2 . . 120.84(15)
C6 C7 H7 . . 119.6
N1 C8 C9 . . 122.95(16)
N1 C8 H8 . . 118.5
C9 C8 H8 . . 118.5
C8 C9 H9 . . 120.6
C10 C9 C8 . . 118.76(15)
C10 C9 H9 . . 120.6
C9 C10 C11 . . 118.77(15)
C9 C10 H10 . . 120.6
C11 C10 H10 . . 120.6
C10 C11 C13 . . 123.27(15)
C12 C11 C10 . . 118.50(15)
C12 C11 C13 . . 117.68(14)
N1 C12 C11 . . 123.06(15)
N1 C12 H12 . . 118.5
C11 C12 H12 . . 118.5
O3 C13 N2 . . 121.63(16)
O3 C13 C11 . . 117.65(15)
N2 C13 C11 . . 120.70(15)
N2 C14 C15 . . 113.64(16)
N2 C14 H14A . . 108.8
N2 C14 H14B . . 108.8
C15 C14 H14A . . 108.8
C15 C14 H14B . . 108.8
H14A C14 H14B . . 107.7
C14 C15 H15A . . 109.5
C14 C15 H15B . . 109.5
C14 C15 H15C . . 109.5
H15A C15 H15B . . 109.5
H15A C15 H15C . . 109.5
H15B C15 H15C . . 109.5
N2 C16 C17 . . 113.53(16)
N2 C16 H16A . . 108.9
N2 C16 H16B . . 108.9
C17 C16 H16A . . 108.9
C17 C16 H16B . . 108.9
H16A C16 H16B . . 107.7
C16 C17 H17A . . 109.5
C16 C17 H17B . . 109.5
C16 C17 H17C . . 109.5
H17A C17 H17B . . 109.5
H17A C17 H17C . . 109.5
H17B C17 H17C . . 109.5

loop_
_geom_bond_atom_site_label_1
_geom_bond_atom_site_label_2
_geom_bond_site_symmetry_2
_geom_bond_distance
Br1 C5 . 1.9009(17)
Mn1 O1 . 2.1542(12)
Mn1 O1 2_236 2.1542(12)
Mn1 O4 . 2.2088(13)
Mn1 O4 2_236 2.2089(13)
Mn1 N1 . 2.2632(14)
Mn1 N1 2_236 2.2632(14)
O1 C1 . 1.266(2)
O2 C1 . 1.256(2)
O3 C13 . 1.238(2)
O4 H41 . 0.860(18)
O4 H42 . 0.823(17)
N1 C8 . 1.339(2)
N1 C12 . 1.339(2)
N2 C13 . 1.341(2)
N2 C14 . 1.475(2)
N2 C16 . 1.465(2)
C1 C2 . 1.506(2)
C3 C2 . 1.395(2)
C3 H3 . 0.9300
C4 C3 . 1.391(2)
C4 C5 . 1.383(3)
C4 H4 . 0.9300
C5 C6 . 1.385(2)
C6 C7 . 1.389(2)
C6 H6 . 0.9300
C7 C2 . 1.393(2)
C7 H7 . 0.9300
C8 C9 . 1.387(2)
C8 H8 . 0.9300
C9 H9 . 0.9300
C10 C9 . 1.385(2)
C10 C11 . 1.393(2)
C10 H10 . 0.9300
C11 C13 . 1.503(2)
C12 C11 . 1.386(2)
C12 H12 . 0.9300
C14 C15 . 1.521(2)
C14 H14A . 0.9700
C14 H14B . 0.9700
C15 H15A . 0.9600
C15 H15B . 0.9600
C15 H15C . 0.9600
C16 C17 . 1.518(3)
C16 H16A . 0.9700
C16 H16B . 0.9700
C17 H17A . 0.9600
C17 H17B . 0.9600
C17 H17C . 0.9600

loop_
_geom_hbond_atom_site_label_D
_geom_hbond_atom_site_label_H
_geom_hbond_atom_site_label_A
_geom_hbond_site_symmetry_A
_geom_hbond_distance_DH
_geom_hbond_distance_HA
_geom_hbond_distance_DA
_geom_hbond_angle_DHA
_geom_hbond_publ_flag
O4 H41 O2 . 0.86(3) 1.82(3) 2.6606(18) 165(3) yes
O4 H42 O3 3_756 0.82(2) 1.92(3) 2.742(2) 166(3) yes
C6 H6 O2 1_655 0.93 2.30 3.168(3) 155 yes
C10 H10 O2 3_766 0.93 2.44 3.353(2) 168 yes

loop_
_geom_torsion_atom_site_label_1
_geom_torsion_atom_site_label_2
_geom_torsion_atom_site_label_3
_geom_torsion_atom_site_label_4
_geom_torsion_site_symmetry_1
_geom_torsion
O4 Mn1 O1 C1 . -18.28(14)
O4 Mn1 O1 C1 2_236 161.72(14)
N1 Mn1 O1 C1 . -105.33(14)
N1 Mn1 O1 C1 2_236 74.67(14)
O1 Mn1 N1 C8 . -31.20(13)
O1 Mn1 N1 C8 2_236 148.80(13)
O1 Mn1 N1 C12 . 147.52(12)
O1 Mn1 N1 C12 2_236 -32.48(12)
O4 Mn1 N1 C8 . -121.63(13)
O4 Mn1 N1 C8 2_236 58.37(13)
O4 Mn1 N1 C12 . 57.09(13)
O4 Mn1 N1 C12 2_236 -122.91(13)
Mn1 O1 C1 O2 . 33.9(2)
Mn1 O1 C1 C2 . -145.88(11)
Mn1 N1 C8 C9 . -179.79(13)
C12 N1 C8 C9 . 1.5(2)
Mn1 N1 C12 C11 . 179.07(12)
C8 N1 C12 C11 . -2.1(2)
C14 N2 C13 O3 . -4.2(2)
C14 N2 C13 C11 . 174.13(15)
C16 N2 C13 O3 . 175.47(16)
C16 N2 C13 C11 . -6.2(2)
C13 N2 C14 C15 . 78.2(2)
C16 N2 C14 C15 . -101.50(19)
C13 N2 C16 C17 . -116.6(2)
C14 N2 C16 C17 . 63.1(2)
O1 C1 C2 C3 . 176.80(15)
O1 C1 C2 C7 . -3.0(2)
O2 C1 C2 C3 . -3.0(2)
O2 C1 C2 C7 . 177.19(14)
C4 C3 C2 C1 . 178.07(15)
C4 C3 C2 C7 . -2.1(2)
C3 C4 C5 Br1 . -179.73(13)
C3 C4 C5 C6 . 1.7(3)
C5 C4 C3 C2 . 0.3(3)
Br1 C5 C6 C7 . 179.61(13)
C4 C5 C6 C7 . -1.9(3)
C5 C6 C7 C2 . -0.1(2)
C6 C7 C2 C1 . -178.19(15)
C6 C7 C2 C3 . 2.0(2)
N1 C8 C9 C10 . 0.1(3)
C11 C10 C9 C8 . -1.0(3)
C9 C10 C11 C12 . 0.4(2)
C9 C10 C11 C13 . -170.84(16)
C10 C11 C13 O3 . 117.15(18)
C10 C11 C13 N2 . -61.2(2)
C12 C11 C13 O3 . -54.2(2)
C12 C11 C13 N2 . 127.49(17)
N1 C12 C11 C10 . 1.2(3)
N1 C12 C11 C13 . 172.96(15)
